data_1504562
loop_
_publ_author_name
'Kawaguchi, Keiko'
'Nakano, Koji'
'Nozaki, Kyoko'

_publ_section_title
;
 Synthesis, structures, and properties of unsymmetrical heteroacenes
 containing both pyrrole and furan rings.
;
_journal_issue 6
_journal_name_full 'Organic letters'
_journal_page_first 1199
_journal_page_last 1202
_journal_paper_doi 10.1021/ol703110g
_journal_volume 10
_journal_year 2008
_chemical_formula_sum 'C30 H27 N O2'
_chemical_formula_weight 433.53
_chemical_name_systematic
; 
 ? 
;
_space_group_IT_number 2
_symmetry_cell_setting triclinic
_symmetry_space_group_name_Hall '-P 1'
_symmetry_space_group_name_H-M 'P -1'
_atom_sites_solution_hydrogens geom
_atom_sites_solution_primary direct
_atom_sites_solution_secondary difmap
_audit_creation_method SHELXL-97
_cell_angle_alpha 95.87(2)
_cell_angle_beta 93.44(2)
_cell_angle_gamma 105.96(2)
_cell_formula_units_Z 2
_cell_length_a 7.413(9)
_cell_length_b 9.666(12)
_cell_length_c 16.569(18)
_cell_measurement_reflns_used 3229
_cell_measurement_temperature 103(2)
_cell_measurement_theta_max 27.4835
_cell_measurement_theta_min 3.0222
_cell_volume 1131(2)
_computing_cell_refinement 'RIGAKU CrystalClear'
_computing_data_collection 'RIGAKU CrystalClear'
_computing_data_reduction 'RIGAKU CrystalClear'
_computing_molecular_graphics ORTEP-III
_computing_structure_refinement 'SHELXL-97 (Sheldrick, 1997)'
_computing_structure_solution SIR-97
_diffrn_ambient_temperature 103(2)
_diffrn_detector_area_resol_mean 7.31
_diffrn_measured_fraction_theta_full 0.976
_diffrn_measured_fraction_theta_max 0.976
_diffrn_measurement_device_type 'RIGAKU/MSC Meacury CCD'
_diffrn_measurement_method 'omega scans'
_diffrn_radiation_monochromator graphite
_diffrn_radiation_source 'fine-focus sealed tube'
_diffrn_radiation_type MoK\a
_diffrn_radiation_wavelength 0.71070
_diffrn_reflns_av_R_equivalents 0.0296
_diffrn_reflns_av_sigmaI/netI 0.0431
_diffrn_reflns_limit_h_max 8
_diffrn_reflns_limit_h_min -6
_diffrn_reflns_limit_k_max 11
_diffrn_reflns_limit_k_min -11
_diffrn_reflns_limit_l_max 19
_diffrn_reflns_limit_l_min -19
_diffrn_reflns_number 7401
_diffrn_reflns_theta_full 25.00
_diffrn_reflns_theta_max 25.00
_diffrn_reflns_theta_min 3.02
_exptl_absorpt_coefficient_mu 0.079
_exptl_absorpt_correction_T_max 0.9961
_exptl_absorpt_correction_T_min 0.9805
_exptl_absorpt_correction_type multi-scan
_exptl_crystal_colour Colorless
_exptl_crystal_density_diffrn 1.273
_exptl_crystal_density_method 'not measured'
_exptl_crystal_description Chip
_exptl_crystal_F_000 460
_exptl_crystal_size_max 0.25
_exptl_crystal_size_mid 0.20
_exptl_crystal_size_min 0.05
_refine_diff_density_max 0.208
_refine_diff_density_min -0.265
_refine_diff_density_rms 0.047
_refine_ls_extinction_method none
_refine_ls_goodness_of_fit_ref 1.113
_refine_ls_hydrogen_treatment constr
_refine_ls_matrix_type full
_refine_ls_number_parameters 299
_refine_ls_number_reflns 3889
_refine_ls_number_restraints 0
_refine_ls_restrained_S_all 1.113
_refine_ls_R_factor_all 0.0707
_refine_ls_R_factor_gt 0.0527
_refine_ls_shift/su_max 0.000
_refine_ls_shift/su_mean 0.000
_refine_ls_structure_factor_coef Fsqd
_refine_ls_weighting_details 'calc w=1/[\s^2^(Fo^2^)+(0.0588P)^2^+0.2413P] where P=(Fo^2^+2Fc^2^)/3'
_refine_ls_weighting_scheme calc
_refine_ls_wR_factor_gt 0.1206
_refine_ls_wR_factor_ref 0.1318
_reflns_number_gt 3062
_reflns_number_total 3889
_reflns_threshold_expression >2sigma(I)
_cod_data_source_file ol703110g-file004.cif
_cod_data_source_block 4-C6H13O-C6H4-bfc
_cod_depositor_comments
;
The following automatic conversions were performed:
'_atom_site_symetry_multiplicity' tag replaced with
'_atom_site_symmetry_multiplicity'.

Automatic conversion script
Id: cif_correct_tags 1440 2010-10-19 06:21:57Z saulius 

The following automatic conversions were performed:

'_exptl_absorpt_correction_type' value 'Multi-scan' changed to
'multi-scan' according to
/home/saulius/struct/CIF-dictionaries/cif_core.dic dictionary named
'cif_core.dic' version 2.4.1 from 2010-06-29.

Automatic conversion script
Id: cif_fix_values 1715 2011-07-08 13:25:40Z adriana 
;
_cod_original_sg_symbol_H-M P-1
_cod_database_code 1504562

loop_
_symmetry_equiv_pos_as_xyz
'x, y, z'
'-x, -y, -z'

loop_
_atom_site_label
_atom_site_type_symbol
_atom_site_fract_x
_atom_site_fract_y
_atom_site_fract_z
_atom_site_U_iso_or_equiv
_atom_site_adp_type
_atom_site_occupancy
_atom_site_symmetry_multiplicity
_atom_site_calc_flag
_atom_site_refinement_flags
C1 C -0.0863(3) -0.1048(2) 0.75726(12) 0.0248(5) Uani 1 1 d .
H1 H 0.0085 -0.0852 0.8014 0.030 Uiso 1 1 calc R
C2 C -0.2494(3) -0.2186(2) 0.75388(13) 0.0272(5) Uani 1 1 d .
H2 H -0.2657 -0.2785 0.7965 0.033 Uiso 1 1 calc R
C3 C -0.3905(3) -0.2476(2) 0.68933(13) 0.0266(5) Uani 1 1 d .
H3 H -0.5013 -0.3256 0.6891 0.032 Uiso 1 1 calc R
C4 C -0.3697(3) -0.1632(2) 0.62576(12) 0.0239(5) Uani 1 1 d .
H4 H -0.4651 -0.1838 0.5818 0.029 Uiso 1 1 calc R
C5 C -0.2069(3) -0.0476(2) 0.62706(12) 0.0212(4) Uani 1 1 d .
C6 C -0.1417(3) 0.0608(2) 0.57276(11) 0.0193(4) Uani 1 1 d .
C7 C -0.2175(3) 0.0841(2) 0.49753(12) 0.0206(4) Uani 1 1 d .
H5 H -0.3340 0.0232 0.4715 0.025 Uiso 1 1 calc R
C8 C -0.1121(3) 0.2011(2) 0.46382(11) 0.0204(4) Uani 1 1 d .
O1 O -0.16560(18) 0.24329(14) 0.39004(8) 0.0237(3) Uani 1 1 d .
C9 C -0.0232(3) 0.3658(2) 0.37931(12) 0.0213(4) Uani 1 1 d .
C10 C -0.0201(3) 0.4420(2) 0.31291(12) 0.0257(5) Uani 1 1 d .
H6 H -0.1180 0.4129 0.2697 0.031 Uiso 1 1 calc R
C11 C 0.1328(3) 0.5627(2) 0.31246(13) 0.0282(5) Uani 1 1 d .
H7 H 0.1404 0.6180 0.2679 0.034 Uiso 1 1 calc R
C12 C 0.2759(3) 0.6044(2) 0.37651(13) 0.0275(5) Uani 1 1 d .
H8 H 0.3790 0.6877 0.3748 0.033 Uiso 1 1 calc R
C13 C 0.2700(3) 0.5260(2) 0.44256(12) 0.0243(5) Uani 1 1 d .
H9 H 0.3672 0.5557 0.4860 0.029 Uiso 1 1 calc R
C14 C 0.1185(3) 0.4029(2) 0.44388(12) 0.0209(4) Uani 1 1 d .
C15 C 0.0613(3) 0.2940(2) 0.49941(11) 0.0205(4) Uani 1 1 d .
C16 C 0.1401(3) 0.2697(2) 0.57327(12) 0.0207(4) Uani 1 1 d .
H10 H 0.2585 0.3296 0.5980 0.025 Uiso 1 1 calc R
C17 C 0.0346(3) 0.1518(2) 0.60878(11) 0.0201(4) Uani 1 1 d .
N1 N 0.0789(2) 0.10209(17) 0.68217(9) 0.0210(4) Uani 1 1 d .
C18 C -0.0671(3) -0.0198(2) 0.69296(12) 0.0212(4) Uani 1 1 d .
C19 C 0.2542(3) 0.1545(2) 0.73136(11) 0.0214(4) Uani 1 1 d .
C20 C 0.3162(3) 0.2980(2) 0.76643(12) 0.0233(5) Uani 1 1 d .
H11 H 0.2418 0.3619 0.7578 0.028 Uiso 1 1 calc R
C21 C 0.4864(3) 0.3480(2) 0.81404(12) 0.0228(5) Uani 1 1 d .
H12 H 0.5296 0.4468 0.8370 0.027 Uiso 1 1 calc R
C22 C 0.5946(3) 0.2547(2) 0.82849(11) 0.0215(4) Uani 1 1 d .
C23 C 0.5339(3) 0.1112(2) 0.79303(12) 0.0240(5) Uani 1 1 d .
H13 H 0.6076 0.0470 0.8022 0.029 Uiso 1 1 calc R
C24 C 0.3646(3) 0.0624(2) 0.74412(12) 0.0241(5) Uani 1 1 d .
H14 H 0.3239 -0.0353 0.7191 0.029 Uiso 1 1 calc R
O2 O 0.76038(18) 0.31486(14) 0.87731(8) 0.0252(3) Uani 1 1 d .
C25 C 0.8754(3) 0.2217(2) 0.89281(12) 0.0264(5) Uani 1 1 d .
H15 H 0.9084 0.1798 0.8406 0.032 Uiso 1 1 calc R
H16 H 0.8049 0.1410 0.9211 0.032 Uiso 1 1 calc R
C26 C 1.0522(3) 0.3066(2) 0.94484(12) 0.0250(5) Uani 1 1 d .
H17 H 1.0184 0.3549 0.9949 0.030 Uiso 1 1 calc R
H18 H 1.1268 0.3827 0.9147 0.030 Uiso 1 1 calc R
C27 C 1.1707(3) 0.2081(2) 0.96792(13) 0.0270(5) Uani 1 1 d .
H19 H 1.2000 0.1579 0.9174 0.032 Uiso 1 1 calc R
H20 H 1.0954 0.1333 0.9985 0.032 Uiso 1 1 calc R
C28 C 1.3547(3) 0.2871(2) 1.01922(12) 0.0250(5) Uani 1 1 d .
H21 H 1.4329 0.3591 0.9878 0.030 Uiso 1 1 calc R
H22 H 1.3262 0.3405 1.0688 0.030 Uiso 1 1 calc R
C29 C 1.4668(3) 0.1863(2) 1.04429(13) 0.0304(5) Uani 1 1 d .
H23 H 1.4977 0.1347 0.9946 0.036 Uiso 1 1 calc R
H24 H 1.3872 0.1127 1.0744 0.036 Uiso 1 1 calc R
C30 C 1.6488(3) 0.2632(3) 1.09733(14) 0.0406(6) Uani 1 1 d .
H25 H 1.7294 0.3355 1.0678 0.061 Uiso 1 1 calc R
H26 H 1.7146 0.1921 1.1105 0.061 Uiso 1 1 calc R
H27 H 1.6194 0.3113 1.1478 0.061 Uiso 1 1 calc R

loop_
_atom_site_aniso_label
_atom_site_aniso_U_11
_atom_site_aniso_U_22
_atom_site_aniso_U_33
_atom_site_aniso_U_23
_atom_site_aniso_U_13
_atom_site_aniso_U_12
C1 0.0256(11) 0.0267(11) 0.0248(11) 0.0051(9) 0.0046(9) 0.0109(9)
C2 0.0299(12) 0.0260(11) 0.0300(12) 0.0080(9) 0.0129(10) 0.0115(9)
C3 0.0238(11) 0.0230(11) 0.0335(12) 0.0038(9) 0.0103(9) 0.0060(9)
C4 0.0179(10) 0.0244(11) 0.0291(11) 0.0014(9) 0.0058(9) 0.0054(9)
C5 0.0201(10) 0.0214(10) 0.0247(10) 0.0025(8) 0.0068(8) 0.0095(8)
C6 0.0182(10) 0.0187(10) 0.0226(10) 0.0004(8) 0.0047(8) 0.0078(8)
C7 0.0177(10) 0.0191(10) 0.0242(11) -0.0024(8) 0.0023(8) 0.0054(8)
C8 0.0221(10) 0.0240(10) 0.0183(10) 0.0017(8) 0.0040(8) 0.0119(9)
O1 0.0227(7) 0.0253(7) 0.0230(7) 0.0059(6) 0.0021(6) 0.0057(6)
C9 0.0220(10) 0.0186(10) 0.0249(10) 0.0018(8) 0.0074(8) 0.0075(8)
C10 0.0250(11) 0.0308(11) 0.0251(11) 0.0047(9) 0.0050(9) 0.0130(9)
C11 0.0295(12) 0.0304(12) 0.0313(12) 0.0121(10) 0.0111(10) 0.0149(10)
C12 0.0233(11) 0.0239(11) 0.0389(13) 0.0111(10) 0.0131(10) 0.0077(9)
C13 0.0210(10) 0.0230(10) 0.0302(11) 0.0035(9) 0.0069(9) 0.0071(9)
C14 0.0208(10) 0.0216(10) 0.0238(10) 0.0037(8) 0.0064(8) 0.0107(9)
C15 0.0202(10) 0.0215(10) 0.0223(10) 0.0010(8) 0.0052(8) 0.0099(8)
C16 0.0165(10) 0.0204(10) 0.0244(10) 0.0012(8) 0.0023(8) 0.0046(8)
C17 0.0211(10) 0.0200(10) 0.0220(10) 0.0017(8) 0.0046(8) 0.0104(9)
N1 0.0189(8) 0.0213(8) 0.0219(9) 0.0050(7) 0.0015(7) 0.0037(7)
C18 0.0209(10) 0.0201(10) 0.0242(10) 0.0019(8) 0.0064(8) 0.0078(8)
C19 0.0208(10) 0.0248(11) 0.0188(10) 0.0048(8) 0.0051(8) 0.0057(9)
C20 0.0237(11) 0.0237(11) 0.0252(11) 0.0063(9) 0.0056(9) 0.0095(9)
C21 0.0241(11) 0.0179(10) 0.0237(10) -0.0004(8) 0.0031(9) 0.0026(8)
C22 0.0219(10) 0.0236(10) 0.0183(10) 0.0020(8) 0.0025(8) 0.0051(9)
C23 0.0246(11) 0.0249(11) 0.0252(11) 0.0048(9) 0.0034(9) 0.0107(9)
C24 0.0272(11) 0.0195(10) 0.0240(11) -0.0002(8) 0.0020(9) 0.0049(9)
O2 0.0230(8) 0.0246(7) 0.0268(8) 0.0020(6) -0.0031(6) 0.0061(6)
C25 0.0249(11) 0.0262(11) 0.0287(11) 0.0036(9) 0.0002(9) 0.0086(9)
C26 0.0235(11) 0.0229(11) 0.0270(11) 0.0015(9) 0.0009(9) 0.0048(9)
C27 0.0267(11) 0.0253(11) 0.0267(11) 0.0035(9) -0.0007(9) 0.0038(9)
C28 0.0254(11) 0.0246(11) 0.0233(11) 0.0033(9) 0.0029(9) 0.0041(9)
C29 0.0295(12) 0.0294(12) 0.0331(12) 0.0079(10) 0.0027(10) 0.0084(10)
C30 0.0300(13) 0.0495(15) 0.0431(14) 0.0101(12) -0.0013(11) 0.0121(11)

loop_
_atom_type_symbol
_atom_type_description
_atom_type_scat_dispersion_real
_atom_type_scat_dispersion_imag
_atom_type_scat_source
C C 0.0033 0.0016 'International Tables Vol C Tables 4.2.6.8 and 6.1.1.4'
H H 0.0000 0.0000 'International Tables Vol C Tables 4.2.6.8 and 6.1.1.4'
N N 0.0061 0.0033 'International Tables Vol C Tables 4.2.6.8 and 6.1.1.4'
O O 0.0106 0.0060 'International Tables Vol C Tables 4.2.6.8 and 6.1.1.4'

loop_
_geom_angle_atom_site_label_1
_geom_angle_atom_site_label_2
_geom_angle_atom_site_label_3
_geom_angle
C2 C1 C18 117.34(19)
C2 C1 H1 121.3
C18 C1 H1 121.3
C1 C2 C3 121.7(2)
C1 C2 H2 119.2
C3 C2 H2 119.2
C4 C3 C2 120.5(2)
C4 C3 H3 119.7
C2 C3 H3 119.7
C3 C4 C5 119.36(19)
C3 C4 H4 120.3
C5 C4 H4 120.3
C4 C5 C18 119.15(19)
C4 C5 C6 133.75(19)
C18 C5 C6 107.09(17)
C7 C6 C17 120.60(18)
C7 C6 C5 132.62(18)
C17 C6 C5 106.77(17)
C8 C7 C6 115.61(18)
C8 C7 H5 122.2
C6 C7 H5 122.2
C7 C8 O1 124.09(18)
C7 C8 C15 124.54(19)
O1 C8 C15 111.37(17)
C9 O1 C8 105.59(15)
C10 C9 O1 124.51(18)
C10 C9 C14 123.79(19)
O1 C9 C14 111.70(17)
C9 C10 C11 116.78(19)
C9 C10 H6 121.6
C11 C10 H6 121.6
C10 C11 C12 121.1(2)
C10 C11 H7 119.5
C12 C11 H7 119.5
C13 C12 C11 121.17(19)
C13 C12 H8 119.4
C11 C12 H8 119.4
C12 C13 C14 118.81(19)
C12 C13 H9 120.6
C14 C13 H9 120.6
C13 C14 C9 118.37(19)
C13 C14 C15 135.78(19)
C9 C14 C15 105.85(17)
C16 C15 C8 120.28(18)
C16 C15 C14 134.22(19)
C8 C15 C14 105.49(17)
C15 C16 C17 116.05(18)
C15 C16 H10 122.0
C17 C16 H10 122.0
C16 C17 N1 128.38(18)
C16 C17 C6 122.89(18)
N1 C17 C6 108.72(17)
C18 N1 C17 108.46(16)
C18 N1 C19 125.44(17)
C17 N1 C19 125.57(16)
N1 C18 C1 129.11(18)
N1 C18 C5 108.94(17)
C1 C18 C5 121.93(19)
C20 C19 C24 119.42(19)
C20 C19 N1 120.37(17)
C24 C19 N1 120.21(18)
C21 C20 C19 120.03(18)
C21 C20 H11 120.0
C19 C20 H11 120.0
C20 C21 C22 120.48(19)
C20 C21 H12 119.8
C22 C21 H12 119.8
O2 C22 C23 124.37(17)
O2 C22 C21 115.88(18)
C23 C22 C21 119.74(19)
C24 C23 C22 119.47(18)
C24 C23 H13 120.3
C22 C23 H13 120.3
C19 C24 C23 120.83(19)
C19 C24 H14 119.6
C23 C24 H14 119.6
C22 O2 C25 117.17(16)
O2 C25 C26 109.72(18)
O2 C25 H15 109.7
C26 C25 H15 109.7
O2 C25 H16 109.7
C26 C25 H16 109.7
H15 C25 H16 108.2
C25 C26 C27 111.03(18)
C25 C26 H17 109.4
C27 C26 H17 109.4
C25 C26 H18 109.4
C27 C26 H18 109.4
H17 C26 H18 108.0
C26 C27 C28 114.09(18)
C26 C27 H19 108.7
C28 C27 H19 108.7
C26 C27 H20 108.7
C28 C27 H20 108.7
H19 C27 H20 107.6
C29 C28 C27 113.22(18)
C29 C28 H21 108.9
C27 C28 H21 108.9
C29 C28 H22 108.9
C27 C28 H22 108.9
H21 C28 H22 107.7
C28 C29 C30 113.85(19)
C28 C29 H23 108.8
C30 C29 H23 108.8
C28 C29 H24 108.8
C30 C29 H24 108.8
H23 C29 H24 107.7
C29 C30 H25 109.5
C29 C30 H26 109.5
H25 C30 H26 109.5
C29 C30 H27 109.5
H25 C30 H27 109.5
H26 C30 H27 109.5

loop_
_geom_bond_atom_site_label_1
_geom_bond_atom_site_label_2
_geom_bond_distance
C1 C2 1.386(3)
C1 C18 1.401(3)
C1 H1 0.9500
C2 C3 1.400(3)
C2 H2 0.9500
C3 C4 1.387(3)
C3 H3 0.9500
C4 C5 1.398(3)
C4 H4 0.9500
C5 C18 1.411(3)
C5 C6 1.452(3)
C6 C7 1.401(3)
C6 C17 1.415(3)
C7 C8 1.378(3)
C7 H5 0.9500
C8 O1 1.397(3)
C8 C15 1.404(3)
O1 C9 1.388(3)
C9 C10 1.383(3)
C9 C14 1.399(3)
C10 C11 1.386(3)
C10 H6 0.9500
C11 C12 1.399(3)
C11 H7 0.9500
C12 C13 1.389(3)
C12 H8 0.9500
C13 C14 1.397(3)
C13 H9 0.9500
C14 C15 1.461(3)
C15 C16 1.394(3)
C16 C17 1.400(3)
C16 H10 0.9500
C17 N1 1.405(3)
N1 C18 1.399(3)
N1 C19 1.427(3)
C19 C20 1.387(3)
C19 C24 1.388(3)
C20 C21 1.384(3)
C20 H11 0.9500
C21 C22 1.390(3)
C21 H12 0.9500
C22 O2 1.376(3)
C22 C23 1.389(3)
C23 C24 1.389(3)
C23 H13 0.9500
C24 H14 0.9500
O2 C25 1.431(3)
C25 C26 1.504(3)
C25 H15 0.9900
C25 H16 0.9900
C26 C27 1.523(3)
C26 H17 0.9900
C26 H18 0.9900
C27 C28 1.523(3)
C27 H19 0.9900
C27 H20 0.9900
C28 C29 1.516(3)
C28 H21 0.9900
C28 H22 0.9900
C29 C30 1.522(3)
C29 H23 0.9900
C29 H24 0.9900
C30 H25 0.9800
C30 H26 0.9800
C30 H27 0.9800

loop_
_geom_torsion_atom_site_label_1
_geom_torsion_atom_site_label_2
_geom_torsion_atom_site_label_3
_geom_torsion_atom_site_label_4
_geom_torsion
C18 C1 C2 C3 -0.5(3)
C1 C2 C3 C4 0.8(3)
C2 C3 C4 C5 -0.7(3)
C3 C4 C5 C18 0.3(3)
C3 C4 C5 C6 -179.1(2)
C4 C5 C6 C7 -2.8(4)
C18 C5 C6 C7 177.72(19)
C4 C5 C6 C17 178.6(2)
C18 C5 C6 C17 -0.9(2)
C17 C6 C7 C8 -1.6(3)
C5 C6 C7 C8 179.97(19)
C6 C7 C8 O1 -178.86(16)
C6 C7 C8 C15 0.4(3)
C7 C8 O1 C9 179.02(17)
C15 C8 O1 C9 -0.33(19)
C8 O1 C9 C10 179.49(18)
C8 O1 C9 C14 -0.14(19)
O1 C9 C10 C11 179.52(17)
C14 C9 C10 C11 -0.9(3)
C9 C10 C11 C12 -0.1(3)
C10 C11 C12 C13 0.2(3)
C11 C12 C13 C14 0.6(3)
C12 C13 C14 C9 -1.5(3)
C12 C13 C14 C15 179.6(2)
C10 C9 C14 C13 1.7(3)
O1 C9 C14 C13 -178.68(15)
C10 C9 C14 C15 -179.10(17)
O1 C9 C14 C15 0.5(2)
C7 C8 C15 C16 1.1(3)
O1 C8 C15 C16 -179.52(16)
C7 C8 C15 C14 -178.70(18)
O1 C8 C15 C14 0.6(2)
C13 C14 C15 C16 -1.5(4)
C9 C14 C15 C16 179.5(2)
C13 C14 C15 C8 178.3(2)
C9 C14 C15 C8 -0.70(19)
C8 C15 C16 C17 -1.4(3)
C14 C15 C16 C17 178.36(19)
C15 C16 C17 N1 179.88(17)
C15 C16 C17 C6 0.3(3)
C7 C6 C17 C16 1.3(3)
C5 C6 C17 C16 -179.90(17)
C7 C6 C17 N1 -178.40(16)
C5 C6 C17 N1 0.4(2)
C16 C17 N1 C18 -179.42(18)
C6 C17 N1 C18 0.2(2)
C16 C17 N1 C19 -7.4(3)
C6 C17 N1 C19 172.26(16)
C17 N1 C18 C1 -179.20(19)
C19 N1 C18 C1 8.8(3)
C17 N1 C18 C5 -0.8(2)
C19 N1 C18 C5 -172.85(16)
C2 C1 C18 N1 178.27(18)
C2 C1 C18 C5 0.1(3)
C4 C5 C18 N1 -178.49(16)
C6 C5 C18 N1 1.1(2)
C4 C5 C18 C1 0.0(3)
C6 C5 C18 C1 179.59(17)
C18 N1 C19 C20 -127.0(2)
C17 N1 C19 C20 62.3(3)
C18 N1 C19 C24 53.4(3)
C17 N1 C19 C24 -117.3(2)
C24 C19 C20 C21 -0.4(3)
N1 C19 C20 C21 -179.98(17)
C19 C20 C21 C22 -1.3(3)
C20 C21 C22 O2 -179.34(17)
C20 C21 C22 C23 1.8(3)
O2 C22 C23 C24 -179.39(17)
C21 C22 C23 C24 -0.6(3)
C20 C19 C24 C23 1.5(3)
N1 C19 C24 C23 -178.84(17)
C22 C23 C24 C19 -1.0(3)
C23 C22 O2 C25 -0.8(3)
C21 C22 O2 C25 -179.57(17)
C22 O2 C25 C26 178.33(16)
O2 C25 C26 C27 175.62(16)
C25 C26 C27 C28 178.72(17)
C26 C27 C28 C29 177.73(17)
C27 C28 C29 C30 -178.58(18)
